data_7054597
loop_
_publ_author_name
'Yu, Baoyi'
'Xie, Yu'
'Hamad, Fatma B.'
'Leus, Karen'
'Lyapkov, Alex A.'
'Van Hecke, Kristof'
'Verpoort, Francis'

_publ_section_title
;
 Synthesis and characterization of non-chelating ruthenium--indenylidene
 olefin metathesis catalysts derived from substituted
 1,1-diphenyl-2-propyn-1-ols
;
_journal_issue 3
_journal_name_full 'New J. Chem.'
_journal_page_first 1858
_journal_paper_doi 10.1039/C4NJ02034K
_journal_volume 39
_journal_year 2015
_chemical_formula_moiety 'C51 H76 Cl2 P2 Ru'
_chemical_formula_sum 'C51 H76 Cl2 P2 Ru'
_chemical_formula_weight 923.03
_chemical_name_systematic
;
 ? 
;
_space_group_crystal_system trigonal
_space_group_IT_number 148
_space_group_name_Hall '-R 3'
_space_group_name_H-M_alt 'R -3'
_symmetry_space_group_name_Hall '-R 3'
_symmetry_space_group_name_H-M 'R -3 :H'
_atom_sites_solution_hydrogens geom
_atom_sites_solution_primary direct
_atom_sites_solution_secondary difmap
_audit_creation_date 2013-12-17
_audit_creation_method
;
  Olex2 1.2
  (compiled 2013.04.25 svn.r2679, GUI svn.r4466)
;
_audit_update_record
;
2014-02-14 deposited with the CCDC.
2014-12-17 downloaded from the CCDC.
;
_cell_angle_alpha 90.00
_cell_angle_beta 90.00
_cell_angle_gamma 120.00
_cell_formula_units_Z 18
_cell_length_a 46.1591(18)
_cell_length_b 46.1591(18)
_cell_length_c 13.9447(3)
_cell_measurement_reflns_used 5552
_cell_measurement_temperature 100.0(1)
_cell_measurement_theta_max 76.1590
_cell_measurement_theta_min 3.3230
_cell_volume 25730.9(15)
_computing_cell_refinement
;
CrysAlisPro, Agilent Technologies,
Version 1.171.36.32 (release 02-08-2013 CrysAlis171 .NET)
(compiled Aug  2 2013,16:46:58)
;
_computing_data_collection
;
CrysAlisPro, Agilent Technologies,
Version 1.171.36.32 (release 02-08-2013 CrysAlis171 .NET)
(compiled Aug  2 2013,16:46:58)
;
_computing_data_reduction
;
CrysAlisPro, Agilent Technologies,
Version 1.171.36.32 (release 02-08-2013 CrysAlis171 .NET)
(compiled Aug  2 2013,16:46:58)
;
_computing_molecular_graphics
;
O. V. Dolomanov, L. J. Bourhis, R. J. Gildea, J. A. K. Howard and H. Puschmann,
OLEX2: a complete structure solution, refinement and analysis program.
J. Appl. Cryst. (2009). 42, 339-341.
;
_computing_publication_material
;
O. V. Dolomanov, L. J. Bourhis, R. J. Gildea, J. A. K. Howard and H. Puschmann,
OLEX2: a complete structure solution, refinement and analysis program.
J. Appl. Cryst. (2009). 42, 339-341.
;
_computing_structure_refinement
;
SHELXL, G.M. Sheldrick, Acta Cryst.
(2008). A64, 112-122
;
_computing_structure_solution
;
SHELXS, G.M. Sheldrick, Acta Cryst.
(2008). A64, 112-122
;
_diffrn_ambient_temperature 100.0(1)
_diffrn_detector_area_resol_mean 10.4839
_diffrn_measured_fraction_theta_full 0.9938
_diffrn_measured_fraction_theta_max 0.9938
_diffrn_measurement_details
;
  1 omega  -90.00  -29.00   1.0000   20.8500
omega____ theta____ kappa____ phi______ frames
    -      -43.5000  149.0000 -171.0000 61

  2 omega  145.00  176.00   1.0000   20.8500
omega____ theta____ kappa____ phi______ frames
    -      111.0000   87.0000  136.0000 31

  3 omega   45.00  136.00   1.0000   20.8500
omega____ theta____ kappa____ phi______ frames
    -      111.0000  -60.0000   10.0000 91

  4 omega -125.00  -81.00   1.0000   20.8500
omega____ theta____ kappa____ phi______ frames
    -      -43.5000  -94.0000   60.0000 44

  5 omega -122.00  -91.00   1.0000   20.8500
omega____ theta____ kappa____ phi______ frames
    -      -43.5000  -94.0000 -150.0000 31

  6 omega   49.00   90.00   1.0000   20.8500
omega____ theta____ kappa____ phi______ frames
    -      111.0000  -30.0000 -120.0000 41

  7 omega   40.00   89.00   1.0000   20.8500
omega____ theta____ kappa____ phi______ frames
    -      111.0000  -30.0000   90.0000 49

  8 omega  109.00  147.00   1.0000   20.8500
omega____ theta____ kappa____ phi______ frames
    -      111.0000   15.0000  -90.0000 38

  9 omega  152.00  177.00   1.0000   20.8500
omega____ theta____ kappa____ phi______ frames
    -      111.0000   15.0000  -90.0000 25

 10 omega   40.00   90.00   1.0000   20.8500
omega____ theta____ kappa____ phi______ frames
    -      111.0000  -30.0000   30.0000 50

 11 omega   43.00   97.00   1.0000   20.8500
omega____ theta____ kappa____ phi______ frames
    -      111.0000  -45.0000 -150.0000 54

 12 omega   83.00  121.00   1.0000   20.8500
omega____ theta____ kappa____ phi______ frames
    -      111.0000   30.0000 -180.0000 38

 13 omega   83.00  178.00   1.0000   20.8500
omega____ theta____ kappa____ phi______ frames
    -      111.0000   30.0000   30.0000 95
;
_diffrn_measurement_device_type 'SuperNova, Dual, Cu at zero, Atlas'
_diffrn_measurement_method '\w scans'
_diffrn_orient_matrix_UB_11 -0.0028697000
_diffrn_orient_matrix_UB_12 0.0073929000
_diffrn_orient_matrix_UB_13 0.1062541000
_diffrn_orient_matrix_UB_21 0.0032694000
_diffrn_orient_matrix_UB_22 0.0337700000
_diffrn_orient_matrix_UB_23 -0.0285241000
_diffrn_orient_matrix_UB_31 -0.0382632000
_diffrn_orient_matrix_UB_32 -0.0170247000
_diffrn_orient_matrix_UB_33 -0.0104515000
_diffrn_radiation_monochromator mirror
_diffrn_radiation_type 'Cu K\a'
_diffrn_radiation_wavelength 1.5418
_diffrn_reflns_av_R_equivalents 0.0915
_diffrn_reflns_av_unetI/netI 0.0869
_diffrn_reflns_limit_h_max 40
_diffrn_reflns_limit_h_min -56
_diffrn_reflns_limit_k_max 57
_diffrn_reflns_limit_k_min -55
_diffrn_reflns_limit_l_max 17
_diffrn_reflns_limit_l_min -17
_diffrn_reflns_number 35079
_diffrn_reflns_theta_full 74.50
_diffrn_reflns_theta_max 74.50
_diffrn_reflns_theta_min 3.83
_diffrn_source 'SuperNova (Cu) X-ray Source'
_exptl_absorpt_coefficient_mu 3.804
_exptl_absorpt_correction_T_max 0.989
_exptl_absorpt_correction_T_min 0.980
_exptl_absorpt_correction_type analytical
_exptl_absorpt_process_details
;
CrysAlisPro, Agilent Technologies,
Version 1.171.36.32 (release 02-08-2013 CrysAlis171 .NET)
(compiled Aug  2 2013,16:46:58)
Analytical numeric absorption correction using a multifaceted crystal
            model based on expressions derived by R.C. Clark & J.S. Reid.
(Clark, R. C. & Reid, J. S. (1995). Acta Cryst. A51, 887-897)
;
_exptl_crystal_colour red
_exptl_crystal_colour_primary red
_exptl_crystal_density_diffrn 1.072
_exptl_crystal_density_method 'not measured'
_exptl_crystal_description block
_exptl_crystal_F_000 8820
_exptl_crystal_size_max 0.1586
_exptl_crystal_size_mid 0.0899
_exptl_crystal_size_min 0.0703
_refine_diff_density_max 1.346
_refine_diff_density_min -0.930
_refine_diff_density_rms 0.089
_refine_ls_extinction_coef 0.000022(4)
_refine_ls_extinction_expression Fc^*^=kFc[1+0.001xFc^2^\l^3^/sin(2\q)]^-1/4^
_refine_ls_extinction_method SHELXL
_refine_ls_goodness_of_fit_ref 0.955
_refine_ls_hydrogen_treatment constr
_refine_ls_matrix_type full
_refine_ls_number_parameters 552
_refine_ls_number_reflns 11577
_refine_ls_number_restraints 288
_refine_ls_restrained_S_all 0.951
_refine_ls_R_factor_all 0.0932
_refine_ls_R_factor_gt 0.0628
_refine_ls_shift/su_max 0.001
_refine_ls_shift/su_mean 0.000
_refine_ls_structure_factor_coef Fsqd
_refine_ls_weighting_details 'calc w=1/[\s^2^(Fo^2^)+(0.0950P)^2^+0.0000P] where P=(Fo^2^+2Fc^2^)/3'
_refine_ls_weighting_scheme calc
_refine_ls_wR_factor_gt 0.1603
_refine_ls_wR_factor_ref 0.1812
_reflns_number_gt 7611
_reflns_number_total 11577
_reflns_threshold_expression >2sigma(I)
_cod_data_source_file c4nj02034k2.cif
_cod_data_source_block fv061
_cod_depositor_comments 'Adding full bibliography for 7054596--7054603.cif.'
_cod_original_cell_volume 25731(2)
_cod_database_code 7054597
_chemical_oxdiff_formula 'C50 H50 Cl2 Ru P2'
_reflns_odcompleteness_completeness 99.38
_reflns_odcompleteness_iscentric 1
_reflns_odcompleteness_theta 74.33
_olex2_refinement_description
;
1. Fixed Uiso
 At 1.2 times of:
  All C(H) groups, All C(H,H) groups
2. Restrained distances
 C1A-C2A
 1.5 with sigma of 0.01
 C2A-C3A
 1.36 with sigma of 0.01
 C3A-C4A
 1.48 with sigma of 0.01
 C4A-C9A
 1.4 with sigma of 0.01
 C9A-C1A
 1.5 with sigma of 0.01
 C4A-C5A
 1.39 with sigma of 0.01
 C5A-C6A
 1.39 with sigma of 0.01
 C6A-C7A
 1.39 with sigma of 0.01
 C7A-C8A
 1.39 with sigma of 0.01
 C8A-C9A
 1.39 with sigma of 0.01
 C10A-C11A
 1.39 with sigma of 0.01
 C11A-C12A
 1.39 with sigma of 0.01
 C12A-C13A
 1.39 with sigma of 0.01
 C13A-C14A
 1.39 with sigma of 0.01
 C14A-C15A
 1.39 with sigma of 0.01
 C15A-C10A
 1.39 with sigma of 0.01
 C1B-C2B
 1.5 with sigma of 0.01
 C2B-C3B
 1.36 with sigma of 0.01
 C3B-C4B
 1.48 with sigma of 0.01
 C4B-C9B
 1.4 with sigma of 0.01
 C9B-C1B
 1.5 with sigma of 0.01
 C4B-C5B
 1.39 with sigma of 0.01
 C5B-C6B
 1.39 with sigma of 0.01
 C6B-C7B
 1.39 with sigma of 0.01
 C7B-C8B
 1.39 with sigma of 0.01
 C8B-C9B
 1.39 with sigma of 0.01
 C10B-C11B
 1.39 with sigma of 0.01
 C11B-C12B
 1.39 with sigma of 0.01
 C12B-C13B
 1.39 with sigma of 0.01
 C13B-C14B
 1.39 with sigma of 0.01
 C14B-C15B
 1.39 with sigma of 0.01
 C15B-C10B
 1.39 with sigma of 0.01
 C10A-C12A
 2.4 with sigma of 0.02
 C11A-C13A
 2.4 with sigma of 0.02
 C12A-C14A
 2.4 with sigma of 0.02
 C13A-C15A
 2.4 with sigma of 0.02
 C14A-C10A
 2.4 with sigma of 0.02
 C15A-C11A
 2.4 with sigma of 0.02
 C1A-C3A
 2.35 with sigma of 0.02
 C2A-C4A
 2.3 with sigma of 0.02
 C3A-C9A
 2.34 with sigma of 0.02
 C4A-C1A
 2.36 with sigma of 0.02
 C9A-C2A
 2.36 with sigma of 0.02
 C4A-C8A
 2.4 with sigma of 0.02
 C9A-C7A
 2.4 with sigma of 0.02
 C8A-C6A
 2.4 with sigma of 0.02
 C7A-C5A
 2.4 with sigma of 0.02
 C6A-C4A
 2.4 with sigma of 0.02
 C5A-C9A
 2.4 with sigma of 0.02
 C10B-C12B
 2.4 with sigma of 0.02
 C11B-C13B
 2.4 with sigma of 0.02
 C12B-C14B
 2.4 with sigma of 0.02
 C13B-C15B
 2.4 with sigma of 0.02
 C14B-C10B
 2.4 with sigma of 0.02
 C15B-C11B
 2.4 with sigma of 0.02
 C1B-C3B
 2.35 with sigma of 0.02
 C2B-C4B
 2.3 with sigma of 0.02
 C3B-C9B
 2.34 with sigma of 0.02
 C4B-C1B
 2.36 with sigma of 0.02
 C9B-C2B
 2.36 with sigma of 0.02
 C4B-C8B
 2.4 with sigma of 0.02
 C9B-C7B
 2.4 with sigma of 0.02
 C8B-C6B
 2.4 with sigma of 0.02
 C7B-C5B
 2.4 with sigma of 0.02
 C6B-C4B
 2.4 with sigma of 0.02
 C5B-C9B
 2.4 with sigma of 0.02
3. Restrained planarity
 C10A, C11A, C12A, C13A, C14A, C15A
 with sigma of 0.01
 C10B, C11B, C12B, C13B, C14B, C15B
 with sigma of 0.01
 C1A, C2A, C3A, C4A, C9A, C5A, C6A, C7A, C8A
 with sigma of 0.01
 C1B, C2B, C3B, C4B, C9B, C5B, C6B, C7B, C8B
 with sigma of 0.01
4. Uiso/Uaniso restraints and constraints
C1A \\sim C2A \\sim C3A \\sim C4A \\sim C9A \\sim C5A \\sim C6A \\sim C7A \\sim C8A \\sim C10A \\sim C11A \\sim C12A \\sim C13A \\sim C14A \\sim C15A: within 1.7A with sigma of 0.01 and sigma for terminal atoms of 0.02
C1B \\sim C2B \\sim C3B \\sim C4B \\sim C9B \\sim C5B \\sim C6B \\sim C7B \\sim C8B \\sim C10B \\sim C11B \\sim C12B \\sim C13B \\sim C14B \\sim C15B: within 1.7A with sigma of 0.01 and sigma for terminal atoms of 0.02
Uanis(C1A) = Uanis(C1B)
Uanis(C2A) = Uanis(C2B)
Uanis(C3A) = Uanis(C3B)
Uanis(C4A) = Uanis(C4B)
Uanis(C9A) = Uanis(C9B)
Uanis(C5A) = Uanis(C5B)
Uanis(C6A) = Uanis(C6B)
Uanis(C7A) = Uanis(C7B)
Uanis(C8A) = Uanis(C8B)
Uanis(C10A) = Uanis(C10B)
Uanis(C11A) = Uanis(C11B)
Uanis(C12A) = Uanis(C12B)
Uanis(C13A) = Uanis(C13B)
Uanis(C14A) = Uanis(C14B)
Uanis(C15A) = Uanis(C15B)
5. Others
 Sof(C10B)=Sof(C11B)=Sof(H11B)=Sof(C12B)=Sof(H12B)=Sof(C13B)=Sof(H13B)=
 Sof(C14B)=Sof(H14B)=Sof(C15B)=Sof(H15B)=Sof(C1B)=Sof(C2B)=Sof(H2B)=Sof(C3B)=
 Sof(C4B)=Sof(C9B)=Sof(C5B)=Sof(H5B)=Sof(C6B)=Sof(H6B)=Sof(C7B)=Sof(H7B)=
 Sof(C8B)=Sof(H8B)=1-FVAR(1)
 Sof(C10A)=Sof(C11A)=Sof(H11A)=Sof(C12A)=Sof(H12A)=Sof(C13A)=Sof(H13A)=
 Sof(C14A)=Sof(H14A)=Sof(C15A)=Sof(H15A)=Sof(C1A)=Sof(C2A)=Sof(H2A)=Sof(C3A)=
 Sof(C4A)=Sof(C9A)=Sof(C5A)=Sof(H5A)=Sof(C6A)=Sof(H6A)=Sof(C7A)=Sof(H7A)=
 Sof(C8A)=Sof(H8A)=FVAR(1)
6.a Ternary CH refined with riding coordinates:
 C16(H16), C28(H28), C22(H22), C34(H34), C46(H46), C40(H40)
6.b Secondary CH2 refined with riding coordinates:
 C17(H17A,H17B), C18(H18A,H18B), C19(H19A,H19B), C20(H20A,H20B), C21(H21A,
 H21B), C33(H33A,H33B), C32(H32A,H32B), C31(H31A,H31B), C30(H30A,H30B),
 C29(H29A,H29B), C23(H23A,H23B), C24(H24A,H24B), C25(H25A,H25B), C26(H26A,H26B),
  C27(H27A,H27B), C35(H35A,H35B), C36(H36A,H36B), C37(H37A,H37B), C38(H38A,
 H38B), C39(H39A,H39B), C47(H47A,H47B), C48(H48A,H48B), C49(H49A,H49B),
 C50(H50A,H50B), C51(H51A,H51B), C41(H41A,H41B), C42(H42A,H42B), C43(H43A,H43B),
  C44(H44A,H44B), C45(H45A,H45B)
6.c Aromatic/amide H refined with riding coordinates:
 C11A(H11A), C12A(H12A), C13A(H13A), C14A(H14A), C15A(H15A), C2A(H2A),
 C5A(H5A), C6A(H6A), C7A(H7A), C8A(H8A), C11B(H11B), C12B(H12B), C13B(H13B),
 C14B(H14B), C15B(H15B), C2B(H2B), C5B(H5B), C6B(H6B), C7B(H7B), C8B(H8B)
;

loop_
_space_group_symop_id
_space_group_symop_operation_xyz
1 'x, y, z'
2 '-y, x-y, z'
3 '-x+y, -x, z'
4 'x+2/3, y+1/3, z+1/3'
5 '-y+2/3, x-y+1/3, z+1/3'
6 '-x+y+2/3, -x+1/3, z+1/3'
7 'x+1/3, y+2/3, z+2/3'
8 '-y+1/3, x-y+2/3, z+2/3'
9 '-x+y+1/3, -x+2/3, z+2/3'
10 '-x, -y, -z'
11 'y, -x+y, -z'
12 'x-y, x, -z'
13 '-x+2/3, -y+1/3, -z+1/3'
14 'y+2/3, -x+y+1/3, -z+1/3'
15 'x-y+2/3, x+1/3, -z+1/3'
16 '-x+1/3, -y+2/3, -z+2/3'
17 'y+1/3, -x+y+2/3, -z+2/3'
18 'x-y+1/3, x+2/3, -z+2/3'

loop_
_atom_site_label
_atom_site_type_symbol
_atom_site_fract_x
_atom_site_fract_y
_atom_site_fract_z
_atom_site_U_iso_or_equiv
_atom_site_adp_type
_atom_site_occupancy
_atom_site_symmetry_multiplicity
_atom_site_calc_flag
_atom_site_refinement_flags
_atom_site_disorder_assembly
_atom_site_disorder_group
C16 C 0.86603(14) 0.08328(16) 0.2157(4) 0.0583(13) Uani 1 1 d . . .
H16 H 0.8601 0.0670 0.1619 0.070 Uiso 1 1 calc R . .
C17 C 0.88900(16) 0.11730(19) 0.1721(4) 0.076(2) Uani 1 1 d . . .
H17A H 0.8980 0.1344 0.2233 0.092 Uiso 1 1 calc R . .
H17B H 0.8762 0.1232 0.1269 0.092 Uiso 1 1 calc R . .
C18 C 0.91764(17) 0.1170(2) 0.1195(4) 0.085(2) Uani 1 1 d . . .
H18A H 0.9085 0.1013 0.0648 0.102 Uiso 1 1 calc R . .
H18B H 0.9327 0.1396 0.0931 0.102 Uiso 1 1 calc R . .
C19 C 0.93749(17) 0.1071(2) 0.1813(5) 0.088(2) Uani 1 1 d . . .
H19A H 0.9498 0.1248 0.2296 0.105 Uiso 1 1 calc R . .
H19B H 0.9541 0.1051 0.1414 0.105 Uiso 1 1 calc R . .
C20 C 0.9149(2) 0.0734(3) 0.2333(8) 0.115(3) Uani 1 1 d . . .
H20A H 0.9054 0.0550 0.1860 0.138 Uiso 1 1 calc R . .
H20B H 0.9285 0.0690 0.2798 0.138 Uiso 1 1 calc R . .
C21 C 0.88635(18) 0.0750(2) 0.2866(6) 0.087(2) Uani 1 1 d . . .
H21A H 0.8715 0.0532 0.3177 0.104 Uiso 1 1 calc R . .
H21B H 0.8959 0.0924 0.3371 0.104 Uiso 1 1 calc R . .
C28 C 0.81296(13) 0.09936(13) 0.1898(3) 0.0482(11) Uani 1 1 d . . .
H28 H 0.8333 0.1218 0.1805 0.058 Uiso 1 1 calc R . .
C33 C 0.78564(15) 0.10533(14) 0.2319(3) 0.0542(13) Uani 1 1 d . . .
H33A H 0.7933 0.1170 0.2942 0.065 Uiso 1 1 calc R . .
H33B H 0.7652 0.0835 0.2436 0.065 Uiso 1 1 calc R . .
C32 C 0.77715(15) 0.12635(14) 0.1644(3) 0.0546(12) Uani 1 1 d . . .
H32A H 0.7588 0.1288 0.1923 0.065 Uiso 1 1 calc R . .
H32B H 0.7969 0.1489 0.1571 0.065 Uiso 1 1 calc R . .
C31 C 0.76651(13) 0.10954(13) 0.0660(3) 0.0494(11) Uani 1 1 d . . .
H31A H 0.7453 0.0880 0.0725 0.059 Uiso 1 1 calc R . .
H31B H 0.7625 0.1240 0.0222 0.059 Uiso 1 1 calc R . .
C30 C 0.79327(13) 0.10318(15) 0.0235(3) 0.0540(13) Uani 1 1 d . . .
H30A H 0.8135 0.1249 0.0091 0.065 Uiso 1 1 calc R . .
H30B H 0.7849 0.0908 -0.0376 0.065 Uiso 1 1 calc R . .
C29 C 0.80276(13) 0.08315(14) 0.0911(3) 0.0483(11) Uani 1 1 d . . .
H29A H 0.7835 0.0602 0.0979 0.058 Uiso 1 1 calc R . .
H29B H 0.8215 0.0814 0.0628 0.058 Uiso 1 1 calc R . .
C22 C 0.83210(13) 0.09549(14) 0.3866(3) 0.0506(12) Uani 1 1 d . . .
H22 H 0.8100 0.0932 0.4032 0.061 Uiso 1 1 calc R . .
C23 C 0.85645(19) 0.13276(16) 0.3885(4) 0.079(2) Uani 1 1 d . . .
H23A H 0.8511 0.1437 0.3357 0.095 Uiso 1 1 calc R . .
H23B H 0.8795 0.1369 0.3784 0.095 Uiso 1 1 calc R . .
C24 C 0.8546(2) 0.14771(19) 0.4837(4) 0.091(2) Uani 1 1 d . . .
H24A H 0.8320 0.1447 0.4919 0.109 Uiso 1 1 calc R . .
H24B H 0.8709 0.1720 0.4839 0.109 Uiso 1 1 calc R . .
C25 C 0.86215(19) 0.13101(19) 0.5669(4) 0.082(2) Uani 1 1 d . . .
H25A H 0.8854 0.1355 0.5621 0.098 Uiso 1 1 calc R . .
H25B H 0.8597 0.1402 0.6286 0.098 Uiso 1 1 calc R . .
C26 C 0.8381(2) 0.0937(2) 0.5635(4) 0.095(3) Uani 1 1 d . . .
H26A H 0.8151 0.0895 0.5739 0.114 Uiso 1 1 calc R . .
H26B H 0.8434 0.0829 0.6164 0.114 Uiso 1 1 calc R . .
C27 C 0.8392(2) 0.0775(2) 0.4676(4) 0.084(2) Uani 1 1 d . . .
H27A H 0.8615 0.0798 0.4587 0.100 Uiso 1 1 calc R . .
H27B H 0.8222 0.0534 0.4676 0.100 Uiso 1 1 calc R . .
C34 C 0.74009(13) -0.06560(13) 0.1597(3) 0.0465(11) Uani 1 1 d . . .
H34 H 0.7552 -0.0548 0.1036 0.056 Uiso 1 1 calc R . .
C35 C 0.75933(15) -0.07642(14) 0.2257(3) 0.0525(12) Uani 1 1 d . . .
H35A H 0.7452 -0.0888 0.2813 0.063 Uiso 1 1 calc R . .
H35B H 0.7796 -0.0564 0.2501 0.063 Uiso 1 1 calc R . .
C36 C 0.76946(18) -0.09887(17) 0.1710(4) 0.0678(16) Uani 1 1 d . . .
H36A H 0.7855 -0.0857 0.1196 0.081 Uiso 1 1 calc R . .
H36B H 0.7808 -0.1067 0.2155 0.081 Uiso 1 1 calc R . .
C37 C 0.73915(19) -0.12904(17) 0.1270(4) 0.0700(17) Uani 1 1 d . . .
H37A H 0.7244 -0.1437 0.1786 0.084 Uiso 1 1 calc R . .
H37B H 0.7467 -0.1421 0.0885 0.084 Uiso 1 1 calc R . .
C38 C 0.71970(18) -0.11779(17) 0.0630(4) 0.0685(16) Uani 1 1 d . . .
H38A H 0.7338 -0.1050 0.0079 0.082 Uiso 1 1 calc R . .
H38B H 0.6996 -0.1377 0.0376 0.082 Uiso 1 1 calc R . .
C39 C 0.70919(15) -0.09610(14) 0.1183(4) 0.0564(13) Uani 1 1 d . . .
H39A H 0.6938 -0.1093 0.1709 0.068 Uiso 1 1 calc R . .
H39B H 0.6972 -0.0887 0.0750 0.068 Uiso 1 1 calc R . .
C46 C 0.71294(13) -0.02325(13) 0.1067(3) 0.0446(11) Uani 1 1 d . . .
H46 H 0.6906 -0.0435 0.0951 0.054 Uiso 1 1 calc R . .
C47 C 0.70655(12) 0.00536(12) 0.1324(3) 0.0429(10) Uani 1 1 d . . .
H47A H 0.6932 -0.0003 0.1921 0.052 Uiso 1 1 calc R . .
H47B H 0.7282 0.0260 0.1442 0.052 Uiso 1 1 calc R . .
C48 C 0.68799(14) 0.01153(13) 0.0520(3) 0.0505(12) Uani 1 1 d . . .
H48A H 0.6856 0.0311 0.0685 0.061 Uiso 1 1 calc R . .
H48B H 0.6653 -0.0082 0.0456 0.061 Uiso 1 1 calc R . .
C49 C 0.70652(14) 0.01802(13) -0.0440(3) 0.0510(12) Uani 1 1 d . . .
H49A H 0.6930 0.0203 -0.0954 0.061 Uiso 1 1 calc R . .
H49B H 0.7281 0.0393 -0.0402 0.061 Uiso 1 1 calc R . .
C50 C 0.71292(14) -0.01021(14) -0.0686(3) 0.0534(13) Uani 1 1 d . . .
H50A H 0.7256 -0.0050 -0.1294 0.064 Uiso 1 1 calc R . .
H50B H 0.6913 -0.0311 -0.0781 0.064 Uiso 1 1 calc R . .
C51 C 0.73278(14) -0.01573(13) 0.0114(3) 0.0498(12) Uani 1 1 d . . .
H51A H 0.7550 0.0045 0.0188 0.060 Uiso 1 1 calc R . .
H51B H 0.7361 -0.0347 -0.0055 0.060 Uiso 1 1 calc R . .
C40 C 0.69723(13) -0.05180(12) 0.2975(3) 0.0444(10) Uani 1 1 d . . .
H40 H 0.6986 -0.0324 0.3334 0.053 Uiso 1 1 calc R . .
C41 C 0.70225(16) -0.07311(17) 0.3734(3) 0.0605(15) Uani 1 1 d . . .
H41A H 0.6987 -0.0941 0.3439 0.073 Uiso 1 1 calc R . .
H41B H 0.7254 -0.0607 0.3983 0.073 Uiso 1 1 calc R . .
C42 C 0.67735(18) -0.0812(2) 0.4561(4) 0.076(2) Uani 1 1 d . . .
H42A H 0.6810 -0.0945 0.5054 0.091 Uiso 1 1 calc R . .
H42B H 0.6812 -0.0601 0.4863 0.091 Uiso 1 1 calc R . .
C43 C 0.64134(16) -0.10083(17) 0.4194(4) 0.0660(16) Uani 1 1 d . . .
H43A H 0.6368 -0.1227 0.3942 0.079 Uiso 1 1 calc R . .
H43B H 0.6257 -0.1050 0.4730 0.079 Uiso 1 1 calc R . .
C44 C 0.63565(15) -0.08163(14) 0.3411(3) 0.0544(12) Uani 1 1 d . . .
H44A H 0.6368 -0.0613 0.3691 0.065 Uiso 1 1 calc R . .
H44B H 0.6129 -0.0957 0.3143 0.065 Uiso 1 1 calc R . .
C45 C 0.66158(13) -0.07116(13) 0.2593(3) 0.0523(12) Uani 1 1 d . . .
H45A H 0.6583 -0.0914 0.2252 0.063 Uiso 1 1 calc R . .
H45B H 0.6580 -0.0571 0.2127 0.063 Uiso 1 1 calc R . .
C10A C 0.8515(2) -0.0364(2) 0.4244(5) 0.0681(17) Uani 0.617(3) 1 d PDU A 1
C11A C 0.8837(2) -0.0175(2) 0.3853(6) 0.084(2) Uani 0.617(3) 1 d PDU A 1
H11A H 0.8902 0.0033 0.3551 0.101 Uiso 0.617(3) 1 calc PR A 1
C12A C 0.9060(3) -0.0293(3) 0.3909(6) 0.094(2) Uani 0.617(3) 1 d PDU A 1
H12A H 0.9278 -0.0166 0.3645 0.113 Uiso 0.617(3) 1 calc PR A 1
C13A C 0.8965(3) -0.0597(3) 0.4352(6) 0.096(2) Uani 0.617(3) 1 d PDU A 1
H13A H 0.9117 -0.0677 0.4393 0.116 Uiso 0.617(3) 1 calc PR A 1
C14A C 0.8646(2) -0.0783(3) 0.4734(7) 0.097(2) Uani 0.617(3) 1 d PDU A 1
H14A H 0.8579 -0.0992 0.5034 0.116 Uiso 0.617(3) 1 calc PR A 1
C15A C 0.8425(2) -0.0661(2) 0.4675(6) 0.081(2) Uani 0.617(3) 1 d PDU A 1
H15A H 0.8207 -0.0788 0.4941 0.097 Uiso 0.617(3) 1 calc PR A 1
C1A C 0.7950(2) -0.00182(19) 0.3556(6) 0.0493(12) Uani 0.617(3) 1 d PDU A 1
C2A C 0.82324(18) -0.00882(18) 0.3403(5) 0.0562(16) Uani 0.617(3) 1 d PDU A 1
H2A H 0.8361 -0.0037 0.2831 0.067 Uiso 0.617(3) 1 calc PR A 1
C3A C 0.82794(17) -0.02336(17) 0.4182(5) 0.0565(15) Uani 0.617(3) 1 d PDU A 1
C4A C 0.80304(16) -0.02745(15) 0.4916(4) 0.0553(15) Uani 0.617(3) 1 d PDU A 1
C9A C 0.78323(16) -0.01466(15) 0.4557(4) 0.0506(15) Uani 0.617(3) 1 d PDU A 1
C5A C 0.7977(2) -0.04069(19) 0.5842(5) 0.0657(18) Uani 0.617(3) 1 d PDU A 1
H5A H 0.8112 -0.0492 0.6091 0.079 Uiso 0.617(3) 1 calc PR A 1
C6A C 0.7725(2) -0.04115(19) 0.6390(5) 0.072(2) Uani 0.617(3) 1 d PDU A 1
H6A H 0.7686 -0.0501 0.7021 0.086 Uiso 0.617(3) 1 calc PR A 1
C7A C 0.7528(2) -0.02869(19) 0.6034(5) 0.0688(19) Uani 0.617(3) 1 d PDU A 1
H7A H 0.7356 -0.0293 0.6421 0.083 Uiso 0.617(3) 1 calc PR A 1
C8A C 0.75820(19) -0.01532(18) 0.5115(4) 0.0602(17) Uani 0.617(3) 1 d PDU A 1
H8A H 0.7448 -0.0067 0.4872 0.072 Uiso 0.617(3) 1 calc PR A 1
C10B C 0.8022(3) -0.0053(3) 0.6352(8) 0.0681(17) Uani 0.383(3) 1 d PDU A 2
C11B C 0.8306(3) 0.0160(4) 0.6889(8) 0.084(2) Uani 0.383(3) 1 d PDU A 2
H11B H 0.8515 0.0285 0.6567 0.101 Uiso 0.383(3) 1 calc PR A 2
C12B C 0.8295(4) 0.0196(4) 0.7888(9) 0.094(2) Uani 0.383(3) 1 d PDU A 2
H12B H 0.8490 0.0340 0.8247 0.113 Uiso 0.383(3) 1 calc PR A 2
C13B C 0.7985(4) 0.0009(4) 0.8323(9) 0.096(2) Uani 0.383(3) 1 d PDU A 2
H13B H 0.7965 0.0028 0.8995 0.116 Uiso 0.383(3) 1 calc PR A 2
C14B C 0.7701(4) -0.0206(4) 0.7792(9) 0.097(2) Uani 0.383(3) 1 d PDU A 2
H14B H 0.7494 -0.0333 0.8115 0.116 Uiso 0.383(3) 1 calc PR A 2
C15B C 0.7715(3) -0.0237(4) 0.6808(9) 0.081(2) Uani 0.383(3) 1 d PDU A 2
H15B H 0.7519 -0.0382 0.6453 0.097 Uiso 0.383(3) 1 calc PR A 2
C1B C 0.7976(3) 0.0017(3) 0.3633(8) 0.0493(12) Uani 0.383(3) 1 d PDU A 2
C2B C 0.7853(3) 0.0002(3) 0.4638(8) 0.0562(16) Uani 0.383(3) 1 d PDU A 2
H2B H 0.7678 0.0045 0.4812 0.067 Uiso 0.383(3) 1 calc PR A 2
C3B C 0.8024(3) -0.0080(3) 0.5260(6) 0.0565(15) Uani 0.383(3) 1 d PDU A 2
C4B C 0.8276(2) -0.0126(2) 0.4719(6) 0.0553(15) Uani 0.383(3) 1 d PDU A 2
C9B C 0.8250(2) -0.0068(2) 0.3746(6) 0.0506(15) Uani 0.383(3) 1 d PDU A 2
C5B C 0.8509(3) -0.0212(3) 0.5028(7) 0.0657(18) Uani 0.383(3) 1 d PDU A 2
H5B H 0.8525 -0.0253 0.5689 0.079 Uiso 0.383(3) 1 calc PR A 2
C6B C 0.8719(3) -0.0239(3) 0.4365(7) 0.072(2) Uani 0.383(3) 1 d PDU A 2
H6B H 0.8880 -0.0296 0.4575 0.086 Uiso 0.383(3) 1 calc PR A 2
C7B C 0.8695(3) -0.0182(3) 0.3388(7) 0.0688(19) Uani 0.383(3) 1 d PDU A 2
H7B H 0.8838 -0.0201 0.2935 0.083 Uiso 0.383(3) 1 calc PR A 2
C8B C 0.8460(3) -0.0097(3) 0.3085(7) 0.0602(17) Uani 0.383(3) 1 d PDU A 2
H8B H 0.8443 -0.0058 0.2424 0.072 Uiso 0.383(3) 1 calc PR A 2
Cl1 Cl 0.74867(3) 0.03203(3) 0.35842(6) 0.0441(2) Uani 1 1 d . A .
Cl2 Cl 0.80943(3) 0.00808(3) 0.12878(7) 0.0524(3) Uani 1 1 d . A .
P1 P 0.82548(3) 0.07469(3) 0.26771(8) 0.0475(3) Uani 1 1 d . A .
P2 P 0.73212(3) -0.03320(3) 0.20943(7) 0.0413(3) Uani 1 1 d . A .
Ru1 Ru 0.781748(9) 0.016788(9) 0.26133(2) 0.04219(13) Uani 1 1 d . . .

loop_
_atom_site_aniso_label
_atom_site_aniso_U_11
_atom_site_aniso_U_22
_atom_site_aniso_U_33
_atom_site_aniso_U_23
_atom_site_aniso_U_13
_atom_site_aniso_U_12
C16 0.051(3) 0.075(4) 0.047(2) 0.002(2) -0.007(2) 0.029(3)
C17 0.053(3) 0.097(5) 0.065(3) 0.035(3) 0.008(3) 0.027(3)
C18 0.056(4) 0.122(6) 0.061(3) 0.014(4) 0.004(3) 0.032(4)
C19 0.053(4) 0.112(6) 0.092(5) 0.012(4) 0.010(3) 0.035(4)
C20 0.057(5) 0.119(7) 0.169(9) 0.043(7) 0.022(5) 0.043(5)
C21 0.060(4) 0.102(6) 0.104(5) 0.033(4) 0.000(4) 0.045(4)
C28 0.050(3) 0.050(3) 0.036(2) 0.0087(18) -0.0052(19) 0.018(2)
C33 0.071(4) 0.063(3) 0.034(2) 0.000(2) -0.006(2) 0.038(3)
C32 0.064(3) 0.051(3) 0.050(2) -0.004(2) -0.014(2) 0.030(3)
C31 0.050(3) 0.048(3) 0.044(2) 0.004(2) -0.010(2) 0.020(2)
C30 0.051(3) 0.076(4) 0.033(2) 0.008(2) 0.0000(19) 0.031(3)
C29 0.047(3) 0.059(3) 0.0326(19) 0.0066(19) -0.0009(18) 0.022(2)
C22 0.051(3) 0.060(3) 0.036(2) 0.000(2) -0.0086(19) 0.024(2)
C23 0.089(5) 0.064(4) 0.048(3) -0.002(3) -0.022(3) 0.011(3)
C24 0.107(6) 0.078(5) 0.056(3) -0.019(3) -0.033(4) 0.022(4)
C25 0.077(4) 0.101(5) 0.048(3) -0.012(3) -0.020(3) 0.030(4)
C26 0.116(6) 0.098(6) 0.041(3) 0.001(3) -0.029(3) 0.029(5)
C27 0.118(6) 0.095(5) 0.046(3) 0.002(3) -0.022(3) 0.059(5)
C34 0.060(3) 0.058(3) 0.0314(18) 0.0048(18) 0.0070(19) 0.036(3)
C35 0.076(4) 0.059(3) 0.036(2) 0.004(2) 0.006(2) 0.044(3)
C36 0.091(5) 0.087(4) 0.052(3) -0.005(3) -0.002(3) 0.064(4)
C37 0.103(5) 0.074(4) 0.060(3) -0.015(3) -0.006(3) 0.065(4)
C38 0.093(5) 0.075(4) 0.053(3) -0.016(3) -0.011(3) 0.053(4)
C39 0.073(4) 0.054(3) 0.052(3) -0.003(2) 0.004(2) 0.039(3)
C46 0.053(3) 0.055(3) 0.0260(18) 0.0068(17) 0.0006(17) 0.027(2)
C47 0.046(3) 0.046(3) 0.0343(19) 0.0025(17) -0.0037(17) 0.021(2)
C48 0.056(3) 0.049(3) 0.044(2) 0.001(2) -0.010(2) 0.024(2)
C49 0.060(3) 0.049(3) 0.039(2) 0.0068(19) -0.010(2) 0.023(2)
C50 0.065(3) 0.060(3) 0.0296(19) 0.0041(19) -0.006(2) 0.027(3)
C51 0.067(3) 0.055(3) 0.0266(18) 0.0056(18) -0.0004(19) 0.030(3)
C40 0.061(3) 0.051(3) 0.0266(17) 0.0015(17) 0.0015(18) 0.032(2)
C41 0.084(4) 0.092(4) 0.030(2) 0.020(2) 0.020(2) 0.062(4)
C42 0.104(5) 0.114(6) 0.039(2) 0.023(3) 0.026(3) 0.076(5)
C43 0.080(4) 0.077(4) 0.049(3) 0.022(3) 0.030(3) 0.046(4)
C44 0.061(3) 0.053(3) 0.047(2) 0.002(2) 0.009(2) 0.027(3)
C45 0.056(3) 0.051(3) 0.039(2) 0.0029(19) 0.004(2) 0.018(2)
C10A 0.069(3) 0.094(4) 0.055(3) 0.012(3) -0.004(3) 0.051(3)
C11A 0.085(4) 0.114(5) 0.060(4) 0.027(4) 0.004(3) 0.054(4)
C12A 0.094(5) 0.123(5) 0.081(4) 0.028(4) 0.014(4) 0.066(4)
C13A 0.103(5) 0.129(5) 0.086(4) 0.033(4) 0.014(4) 0.079(4)
C14A 0.101(5) 0.123(5) 0.088(4) 0.034(4) 0.017(4) 0.072(4)
C15A 0.083(4) 0.104(5) 0.075(4) 0.026(4) 0.007(3) 0.062(4)
C1A 0.052(3) 0.062(3) 0.037(2) 0.010(2) 0.0019(19) 0.030(2)
C2A 0.058(3) 0.077(4) 0.040(3) 0.012(3) 0.000(3) 0.038(3)
C3A 0.059(3) 0.080(4) 0.039(3) 0.008(3) -0.006(2) 0.042(3)
C4A 0.063(3) 0.070(3) 0.039(3) 0.009(3) -0.006(3) 0.038(3)
C9A 0.058(3) 0.063(3) 0.031(2) 0.003(3) 0.000(2) 0.030(3)
C5A 0.080(4) 0.074(4) 0.050(3) 0.011(3) -0.007(3) 0.043(3)
C6A 0.091(4) 0.078(4) 0.046(3) 0.013(3) -0.005(3) 0.042(4)
C7A 0.086(4) 0.077(4) 0.041(3) 0.006(3) -0.002(3) 0.039(3)
C8A 0.073(4) 0.066(4) 0.043(3) 0.006(3) -0.002(3) 0.036(3)
C10B 0.069(3) 0.094(4) 0.055(3) 0.012(3) -0.004(3) 0.051(3)
C11B 0.085(4) 0.114(5) 0.060(4) 0.027(4) 0.004(3) 0.054(4)
C12B 0.094(5) 0.123(5) 0.081(4) 0.028(4) 0.014(4) 0.066(4)
C13B 0.103(5) 0.129(5) 0.086(4) 0.033(4) 0.014(4) 0.079(4)
C14B 0.101(5) 0.123(5) 0.088(4) 0.034(4) 0.017(4) 0.072(4)
C15B 0.083(4) 0.104(5) 0.075(4) 0.026(4) 0.007(3) 0.062(4)
C1B 0.052(3) 0.062(3) 0.037(2) 0.010(2) 0.0019(19) 0.030(2)
C2B 0.058(3) 0.077(4) 0.040(3) 0.012(3) 0.000(3) 0.038(3)
C3B 0.059(3) 0.080(4) 0.039(3) 0.008(3) -0.006(2) 0.042(3)
C4B 0.063(3) 0.070(3) 0.039(3) 0.009(3) -0.006(3) 0.038(3)
C9B 0.058(3) 0.063(3) 0.031(2) 0.003(3) 0.000(2) 0.030(3)
C5B 0.080(4) 0.074(4) 0.050(3) 0.011(3) -0.007(3) 0.043(3)
C6B 0.091(4) 0.078(4) 0.046(3) 0.013(3) -0.005(3) 0.042(4)
C7B 0.086(4) 0.077(4) 0.041(3) 0.006(3) -0.002(3) 0.039(3)
C8B 0.073(4) 0.066(4) 0.043(3) 0.006(3) -0.002(3) 0.036(3)
Cl1 0.0489(6) 0.0497(6) 0.0329(4) 0.0003(4) -0.0009(4) 0.0241(5)
Cl2 0.0563(7) 0.0694(8) 0.0338(5) 0.0051(5) 0.0049(4) 0.0332(6)
P1 0.0472(7) 0.0560(7) 0.0334(5) 0.0067(5) -0.0052(4) 0.0213(6)
P2 0.0531(7) 0.0477(6) 0.0254(4) 0.0035(4) 0.0016(4) 0.0270(6)
Ru1 0.0494(2) 0.0510(2) 0.02684(16) 0.00518(13) -0.00054(12) 0.02555(18)

loop_
_atom_type_symbol
_atom_type_description
_atom_type_scat_dispersion_real
_atom_type_scat_dispersion_imag
_atom_type_scat_source
C C 0.0181 0.0091 'International Tables Vol C Tables 4.2.6.8 and 6.1.1.4'
H H 0.0000 0.0000 'International Tables Vol C Tables 4.2.6.8 and 6.1.1.4'
P P 0.2955 0.4335 'International Tables Vol C Tables 4.2.6.8 and 6.1.1.4'
Cl Cl 0.3639 0.7018 'International Tables Vol C Tables 4.2.6.8 and 6.1.1.4'
Ru Ru 0.0552 3.2960 'International Tables Vol C Tables 4.2.6.8 and 6.1.1.4'

loop_
_exptl_crystal_face_index_h
_exptl_crystal_face_index_k
_exptl_crystal_face_index_l
_exptl_crystal_face_perp_dist
_exptl_oxdiff_crystal_face_indexfrac_h
_exptl_oxdiff_crystal_face_indexfrac_k
_exptl_oxdiff_crystal_face_indexfrac_l
_exptl_oxdiff_crystal_face_x
_exptl_oxdiff_crystal_face_y
_exptl_oxdiff_crystal_face_z
-18 -7 -5 0.0250 -18.0090 -7.0094 -4.9974 -0.5311 -0.1530 0.8606
28 -5 -1 0.0501 28.0065 -4.9874 -1.0002 -0.2235 -0.0483 -0.9763
27 -2 1 0.0508 27.0080 -1.9873 0.9991 0.0140 -0.0073 -1.0100
21 -15 -6 0.0661 21.0005 -14.9916 -5.9974 -0.8083 -0.2665 -0.4856
-20 15 7 0.0586 -19.9992 14.9924 6.9974 0.9117 0.2413 0.4369
12 17 -3 0.0487 11.9984 17.0023 -3.0044 -0.2280 0.6991 -0.7172
26 -19 4 0.0498 26.0124 -18.9847 4.0030 0.2103 -0.6703 -0.7139
-25 21 -4 0.0315 -25.0123 20.9849 -4.0035 -0.1985 0.7411 0.6416
8 -25 5 0.0378 8.0094 -24.9917 5.0052 0.3241 -0.9606 0.0667
-12 -17 3 0.0348 -11.9984 -17.0023 3.0044 0.2280 -0.6991 0.7172
-17 30 1 0.0512 -17.0060 29.9897 0.9939 0.3761 0.9288 0.1298
25 -27 0 0.0352 25.0087 -26.9860 0.0050 -0.2707 -0.8297 -0.4975
7 -29 -1 0.0286 7.0034 -28.9942 -0.9937 -0.3400 -0.9279 0.2360
-29 9 1 0.0435 -29.0071 8.9865 0.9993 0.2559 0.1801 0.9465
11 4 -8 0.0676 10.9942 4.0011 -8.0013 -0.8521 0.3993 -0.4052
5 23 0 0.0459 4.9991 22.9998 -0.0055 0.1551 0.7932 -0.5828
-24 27 -1 0.0315 -24.0095 26.9860 -1.0050 0.1616 0.8615 0.4698

loop_
_geom_angle_atom_site_label_1
_geom_angle_atom_site_label_2
_geom_angle_atom_site_label_3
_geom_angle
C17 C16 H16 105.4
C17 C16 C21 108.6(5)
C17 C16 P1 119.1(5)
C21 C16 H16 105.4
C21 C16 P1 111.8(4)
P1 C16 H16 105.4
C16 C17 H17A 109.6
C16 C17 H17B 109.6
C16 C17 C18 110.2(6)
H17A C17 H17B 108.1
C18 C17 H17A 109.6
C18 C17 H17B 109.6
C17 C18 H18A 108.9
C17 C18 H18B 108.9
H18A C18 H18B 107.7
C19 C18 C17 113.3(5)
C19 C18 H18A 108.9
C19 C18 H18B 108.9
C18 C19 H19A 109.3
C18 C19 H19B 109.3
C18 C19 C20 111.8(6)
H19A C19 H19B 107.9
C20 C19 H19A 109.3
C20 C19 H19B 109.3
C19 C20 H20A 109.7
C19 C20 H20B 109.7
H20A C20 H20B 108.2
C21 C20 C19 109.7(7)
C21 C20 H20A 109.7
C21 C20 H20B 109.7
C16 C21 C20 110.1(6)
C16 C21 H21A 109.6
C16 C21 H21B 109.6
C20 C21 H21A 109.6
C20 C21 H21B 109.6
H21A C21 H21B 108.1
C33 C28 H28 107.0
C33 C28 P1 114.8(3)
C29 C28 H28 107.0
C29 C28 C33 110.7(4)
C29 C28 P1 109.9(4)
P1 C28 H28 107.0
C28 C33 H33A 109.3
C28 C33 H33B 109.3
C28 C33 C32 111.7(4)
H33A C33 H33B 107.9
C32 C33 H33A 109.3
C32 C33 H33B 109.3
C33 C32 H32A 109.6
C33 C32 H32B 109.6
H32A C32 H32B 108.1
C31 C32 C33 110.3(4)
C31 C32 H32A 109.6
C31 C32 H32B 109.6
C32 C31 H31A 109.4
C32 C31 H31B 109.4
H31A C31 H31B 108.0
C30 C31 C32 111.1(4)
C30 C31 H31A 109.4
C30 C31 H31B 109.4
C31 C30 H30A 109.1
C31 C30 H30B 109.1
C31 C30 C29 112.4(4)
H30A C30 H30B 107.9
C29 C30 H30A 109.1
C29 C30 H30B 109.1
C28 C29 C30 111.8(4)
C28 C29 H29A 109.3
C28 C29 H29B 109.3
C30 C29 H29A 109.3
C30 C29 H29B 109.3
H29A C29 H29B 107.9
C23 C22 H22 104.8
C23 C22 C27 111.4(5)
C23 C22 P1 116.0(4)
C27 C22 H22 104.8
C27 C22 P1 113.7(4)
P1 C22 H22 104.8
C22 C23 H23A 109.5
C22 C23 H23B 109.5
C22 C23 C24 110.7(5)
H23A C23 H23B 108.1
C24 C23 H23A 109.5
C24 C23 H23B 109.5
C23 C24 H24A 109.5
C23 C24 H24B 109.5
C23 C24 C25 110.9(7)
H24A C24 H24B 108.1
C25 C24 H24A 109.5
C25 C24 H24B 109.5
C24 C25 H25A 109.9
C24 C25 H25B 109.9
H25A C25 H25B 108.3
C26 C25 C24 109.1(5)
C26 C25 H25A 109.9
C26 C25 H25B 109.9
C25 C26 H26A 108.9
C25 C26 H26B 108.9
C25 C26 C27 113.2(6)
H26A C26 H26B 107.7
C27 C26 H26A 108.9
C27 C26 H26B 108.9
C22 C27 C26 108.0(6)
C22 C27 H27A 110.1
C22 C27 H27B 110.1
C26 C27 H27A 110.1
C26 C27 H27B 110.1
H27A C27 H27B 108.4
C35 C34 H34 105.1
C35 C34 C39 110.7(4)
C35 C34 P2 115.1(3)
C39 C34 H34 105.1
C39 C34 P2 114.6(4)
P2 C34 H34 105.1
C34 C35 H35A 109.6
C34 C35 H35B 109.6
C34 C35 C36 110.2(4)
H35A C35 H35B 108.1
C36 C35 H35A 109.6
C36 C35 H35B 109.6
C35 C36 H36A 109.3
C35 C36 H36B 109.3
H36A C36 H36B 108.0
C37 C36 C35 111.5(5)
C37 C36 H36A 109.3
C37 C36 H36B 109.3
C36 C37 H37A 109.5
C36 C37 H37B 109.5
C36 C37 C38 110.6(5)
H37A C37 H37B 108.1
C38 C37 H37A 109.5
C38 C37 H37B 109.5
C37 C38 H38A 109.4
C37 C38 H38B 109.4
H38A C38 H38B 108.0
C39 C38 C37 111.2(4)
C39 C38 H38A 109.4
C39 C38 H38B 109.4
C34 C39 H39A 109.7
C34 C39 H39B 109.7
C38 C39 C34 109.8(5)
C38 C39 H39A 109.7
C38 C39 H39B 109.7
H39A C39 H39B 108.2
C47 C46 H46 106.8
C47 C46 C51 110.8(4)
C47 C46 P2 110.7(3)
C51 C46 H46 106.8
C51 C46 P2 114.5(3)
P2 C46 H46 106.8
C46 C47 H47A 109.5
C46 C47 H47B 109.5
H47A C47 H47B 108.0
C48 C47 C46 110.9(4)
C48 C47 H47A 109.5
C48 C47 H47B 109.5
C47 C48 H48A 109.3
C47 C48 H48B 109.3
C47 C48 C49 111.6(4)
H48A C48 H48B 108.0
C49 C48 H48A 109.3
C49 C48 H48B 109.3
C48 C49 H49A 109.4
C48 C49 H49B 109.4
H49A C49 H49B 108.0
C50 C49 C48 111.0(4)
C50 C49 H49A 109.4
C50 C49 H49B 109.4
C49 C50 H50A 109.3
C49 C50 H50B 109.3
C49 C50 C51 111.5(4)
H50A C50 H50B 108.0
C51 C50 H50A 109.3
C51 C50 H50B 109.3
C46 C51 H51A 109.9
C46 C51 H51B 109.9
C50 C51 C46 108.8(4)
C50 C51 H51A 109.9
C50 C51 H51B 109.9
H51A C51 H51B 108.3
C41 C40 H40 105.4
C41 C40 P2 112.1(4)
C45 C40 H40 105.4
C45 C40 C41 109.2(4)
C45 C40 P2 118.1(3)
P2 C40 H40 105.4
C40 C41 H41A 109.7
C40 C41 H41B 109.7
H41A C41 H41B 108.2
C42 C41 C40 109.8(4)
C42 C41 H41A 109.7
C42 C41 H41B 109.7
C41 C42 H42A 109.5
C41 C42 H42B 109.5
H42A C42 H42B 108.1
C43 C42 C41 110.6(5)
C43 C42 H42A 109.5
C43 C42 H42B 109.5
C42 C43 H43A 109.5
C42 C43 H43B 109.5
H43A C43 H43B 108.1
C44 C43 C42 110.5(5)
C44 C43 H43A 109.5
C44 C43 H43B 109.5
C43 C44 H44A 109.1
C43 C44 H44B 109.1
C43 C44 C45 112.5(5)
H44A C44 H44B 107.8
C45 C44 H44A 109.1
C45 C44 H44B 109.1
C40 C45 C44 111.4(4)
C40 C45 H45A 109.3
C40 C45 H45B 109.3
C44 C45 H45A 109.3
C44 C45 H45B 109.3
H45A C45 H45B 108.0
C11A C10A C3A 119.4(7)
C15A C10A C11A 119.4(8)
C15A C10A C3A 121.2(7)
C10A C11A H11A 120.0
C12A C11A C10A 120.0(8)
C12A C11A H11A 120.0
C11A C12A H12A 120.1
C13A C12A C11A 119.9(9)
C13A C12A H12A 120.1
C12A C13A H13A 120.0
C12A C13A C14A 120.1(9)
C14A C13A H13A 120.0
C13A C14A H14A 120.3
C13A C14A C15A 119.5(8)
C15A C14A H14A 120.3
C10A C15A C14A 121.2(8)
C10A C15A H15A 119.4
C14A C15A H15A 119.4
C2A C1A C9A 103.2(6)
C2A C1A Ru1 121.8(6)
C9A C1A Ru1 135.0(6)
C1A C2A H2A 124.3
C3A C2A C1A 111.3(6)
C3A C2A H2A 124.3
C2A C3A C10A 125.5(7)
C2A C3A C4A 108.2(6)
C4A C3A C10A 126.0(6)
C9A C4A C3A 109.1(5)
C5A C4A C3A 130.6(6)
C5A C4A C9A 120.3(6)
C4A C9A C1A 108.2(5)
C8A C9A C1A 131.6(7)
C8A C9A C4A 120.2(6)
C4A C5A H5A 120.7
C6A C5A C4A 118.6(7)
C6A C5A H5A 120.7
C5A C6A H6A 119.4
C5A C6A C7A 121.1(7)
C7A C6A H6A 119.4
C6A C7A H7A 119.8
C6A C7A C8A 120.4(7)
C8A C7A H7A 119.8
C9A C8A C7A 119.4(7)
C9A C8A H8A 120.3
C7A C8A H8A 120.3
C11B C10B C3B 123.2(10)
C15B C10B C11B 119.8(10)
C15B C10B C3B 116.9(10)
C10B C11B H11B 118.8
C10B C11B C12B 122.3(10)
C12B C11B H11B 118.8
C11B C12B H12B 121.7
C13B C12B C11B 116.5(10)
C13B C12B H12B 121.7
C12B C13B H13B 119.3
C12B C13B C14B 121.4(11)
C14B C13B H13B 119.3
C13B C14B H14B 119.2
C15B C14B C13B 121.6(11)
C15B C14B H14B 119.2
C10B C15B H15B 120.8
C14B C15B C10B 118.3(10)
C14B C15B H15B 120.8
C2B C1B C9B 103.8(7)
C2B C1B Ru1 120.8(8)
C9B C1B Ru1 134.9(9)
C1B C2B H2B 124.8
C3B C2B C1B 110.5(8)
C3B C2B H2B 124.8
C2B C3B C10B 125.9(9)
C2B C3B C4B 108.9(7)
C4B C3B C10B 123.8(8)
C9B C4B C3B 108.4(6)
C5B C4B C3B 130.9(8)
C5B C4B C9B 120.7(8)
C4B C9B C1B 108.4(7)
C8B C9B C1B 132.2(9)
C8B C9B C4B 119.4(8)
C4B C5B H5B 120.2
C6B C5B C4B 119.6(9)
C6B C5B H5B 120.2
C5B C6B H6B 119.8
C5B C6B C7B 120.4(9)
C7B C6B H6B 119.8
C6B C7B H7B 120.2
C8B C7B C6B 119.6(9)
C8B C7B H7B 120.2
C9B C8B H8B 119.8
C7B C8B C9B 120.4(9)
C7B C8B H8B 119.8
C16 P1 C28 103.2(2)
C16 P1 C22 110.5(2)
C16 P1 Ru1 114.7(2)
C28 P1 Ru1 108.18(17)
C22 P1 C28 103.0(2)
C22 P1 Ru1 115.73(17)
C34 P2 C46 102.9(2)
C34 P2 C40 110.6(2)
C34 P2 Ru1 114.17(18)
C46 P2 C40 102.3(2)
C46 P2 Ru1 109.69(17)
C40 P2 Ru1 115.65(15)
C1A Ru1 C1B 5.4(6)
C1A Ru1 Cl1 98.3(3)
C1A Ru1 Cl2 98.2(3)
C1A Ru1 P1 101.6(2)
C1A Ru1 P2 98.5(2)
C1B Ru1 Cl1 96.0(4)
C1B Ru1 Cl2 100.5(4)
C1B Ru1 P1 96.7(4)
C1B Ru1 P2 103.4(4)
Cl1 Ru1 P1 87.52(4)
Cl1 Ru1 P2 90.61(4)
Cl2 Ru1 Cl1 163.48(4)
Cl2 Ru1 P1 89.62(5)
Cl2 Ru1 P2 86.50(4)
P2 Ru1 P1 159.89(4)

loop_
_geom_bond_atom_site_label_1
_geom_bond_atom_site_label_2
_geom_bond_distance
C16 H16 1.0000
C16 C17 1.515(8)
C16 C21 1.536(8)
C16 P1 1.856(6)
C17 H17A 0.9900
C17 H17B 0.9900
C17 C18 1.518(9)
C18 H18A 0.9900
C18 H18B 0.9900
C18 C19 1.486(10)
C19 H19A 0.9900
C19 H19B 0.9900
C19 C20 1.553(11)
C20 H20A 0.9900
C20 H20B 0.9900
C20 C21 1.547(11)
C21 H21A 0.9900
C21 H21B 0.9900
C28 H28 1.0000
C28 C33 1.536(7)
C28 C29 1.524(6)
C28 P1 1.863(5)
C33 H33A 0.9900
C33 H33B 0.9900
C33 C32 1.537(7)
C32 H32A 0.9900
C32 H32B 0.9900
C32 C31 1.531(6)
C31 H31A 0.9900
C31 H31B 0.9900
C31 C30 1.526(7)
C30 H30A 0.9900
C30 H30B 0.9900
C30 C29 1.530(7)
C29 H29A 0.9900
C29 H29B 0.9900
C22 H22 1.0000
C22 C23 1.513(8)
C22 C27 1.532(7)
C22 P1 1.863(5)
C23 H23A 0.9900
C23 H23B 0.9900
C23 C24 1.519(9)
C24 H24A 0.9900
C24 H24B 0.9900
C24 C25 1.526(9)
C25 H25A 0.9900
C25 H25B 0.9900
C25 C26 1.513(10)
C26 H26A 0.9900
C26 H26B 0.9900
C26 C27 1.544(9)
C27 H27A 0.9900
C27 H27B 0.9900
C34 H34 1.0000
C34 C35 1.525(7)
C34 C39 1.531(8)
C34 P2 1.845(5)
C35 H35A 0.9900
C35 H35B 0.9900
C35 C36 1.535(7)
C36 H36A 0.9900
C36 H36B 0.9900
C36 C37 1.525(9)
C37 H37A 0.9900
C37 H37B 0.9900
C37 C38 1.529(8)
C38 H38A 0.9900
C38 H38B 0.9900
C38 C39 1.522(7)
C39 H39A 0.9900
C39 H39B 0.9900
C46 H46 1.0000
C46 C47 1.533(7)
C46 C51 1.551(6)
C46 P2 1.859(4)
C47 H47A 0.9900
C47 H47B 0.9900
C47 C48 1.522(6)
C48 H48A 0.9900
C48 H48B 0.9900
C48 C49 1.536(7)
C49 H49A 0.9900
C49 H49B 0.9900
C49 C50 1.513(7)
C50 H50A 0.9900
C50 H50B 0.9900
C50 C51 1.544(6)
C51 H51A 0.9900
C51 H51B 0.9900
C40 H40 1.0000
C40 C41 1.539(6)
C40 C45 1.523(7)
C40 P2 1.859(5)
C41 H41A 0.9900
C41 H41B 0.9900
C41 C42 1.537(7)
C42 H42A 0.9900
C42 H42B 0.9900
C42 C43 1.530(10)
C43 H43A 0.9900
C43 H43B 0.9900
C43 C44 1.509(7)
C44 H44A 0.9900
C44 H44B 0.9900
C44 C45 1.546(7)
C45 H45A 0.9900
C45 H45B 0.9900
C10A C11A 1.405(8)
C10A C15A 1.361(8)
C10A C3A 1.483(11)
C11A H11A 0.9500
C11A C12A 1.386(8)
C12A H12A 0.9500
C12A C13A 1.386(8)
C13A H13A 0.9500
C13A C14A 1.387(8)
C14A H14A 0.9500
C14A C15A 1.392(8)
C15A H15A 0.9500
C1A C2A 1.504(8)
C1A C9A 1.509(7)
C1A Ru1 1.836(8)
C2A H2A 0.9500
C2A C3A 1.350(7)
C3A C4A 1.479(7)
C4A C9A 1.405(7)
C4A C5A 1.397(7)
C9A C8A 1.381(7)
C5A H5A 0.9500
C5A C6A 1.386(8)
C6A H6A 0.9500
C6A C7A 1.387(8)
C7A H7A 0.9500
C7A C8A 1.391(7)
C8A H8A 0.9500
C10B C11B 1.401(9)
C10B C15B 1.390(9)
C10B C3B 1.527(14)
C11B H11B 0.9500
C11B C12B 1.408(9)
C12B H12B 0.9500
C12B C13B 1.388(9)
C13B H13B 0.9500
C13B C14B 1.395(9)
C14B H14B 0.9500
C14B C15B 1.386(9)
C15B H15B 0.9500
C1B C2B 1.502(9)
C1B C9B 1.506(9)
C1B Ru1 1.885(11)
C2B H2B 0.9500
C2B C3B 1.351(9)
C3B C4B 1.488(8)
C4B C9B 1.400(8)
C4B C5B 1.389(8)
C9B C8B 1.392(8)
C5B H5B 0.9500
C5B C6B 1.388(9)
C6B H6B 0.9500
C6B C7B 1.403(8)
C7B H7B 0.9500
C7B C8B 1.391(9)
C8B H8B 0.9500
Cl1 Ru1 2.3944(12)
Cl2 Ru1 2.3925(12)
P1 Ru1 2.4148(14)
P2 Ru1 2.4105(13)

loop_
_platon_squeeze_void_nr
_platon_squeeze_void_average_x
_platon_squeeze_void_average_y
_platon_squeeze_void_average_z
_platon_squeeze_void_volume
_platon_squeeze_void_count_electrons
_platon_squeeze_void_content
1 0.000 0.000 -0.001 1415 159 ' '
2 0.333 0.667 0.672 1424 160 ' '
3 0.667 0.333 0.338 1424 160 ' '
